data_4038954
loop_
_publ_author_name
'Vasin, V.A.'
'Bolusheva, I.Yu.'
'Razin, V.V.'
'Kapkaeva, S.R.'
'Petrov, P.S.'
'Somov, N.V.'

_publ_section_title
;
 Methyl (Z)-3-Bromo-3-(4-methylbenzenesulfonyl)prop-2-enoate: Synthesis
 and Reactions with Dimethyl Malonate and Methyl Acetoacetate
;
_journal_issue 3
_journal_name_full
;
 Russian Journal of Organic Chemistry
;
_journal_page_first 299
_journal_page_last 306
_journal_paper_doi 10.1134/S1070428016030015
_journal_volume 52
_journal_year 2016
_chemical_formula_sum 'C16 H18 O8 S'
_chemical_formula_weight 370.36
_space_group_IT_number 2
_space_group_name_Hall '-P 1'
_space_group_name_H-M_alt 'P -1'
_symmetry_cell_setting triclinic
_symmetry_Int_Tables_number 2
_symmetry_space_group_name_Hall '-P 1'
_symmetry_space_group_name_H-M 'P -1'
_atom_sites_solution_hydrogens difmap
_audit_creation_date 2015-06-24T13:24:04-00:00
_audit_creation_method 'WinGX routine CIF_UPDATE'
_cell_angle_alpha 103.273(4)
_cell_angle_beta 98.200(4)
_cell_angle_gamma 114.451(5)
_cell_formula_units_Z 2
_cell_length_a 8.5960(4)
_cell_length_b 8.8154(4)
_cell_length_c 13.5747(6)
_cell_measurement_reflns_used 6405
_cell_measurement_temperature 293(2)
_cell_measurement_theta_max 30.692
_cell_measurement_theta_min 4.282
_cell_volume 877.98(8)
_computing_cell_refinement
;
        CrysAlisPro, Agilent Technologies,
        Version 1.171.37.35 (release 13-08-2014 CrysAlis171 .NET)
        (compiled Aug 13 2014,18:06:01)
;
_computing_data_collection
;
        CrysAlisPro, Agilent Technologies,
        Version 1.171.37.35 (release 13-08-2014 CrysAlis171 .NET)
        (compiled Aug 13 2014,18:06:01)
;
_computing_data_reduction
;
        CrysAlisPro, Agilent Technologies,
        Version 1.171.37.35 (release 13-08-2014 CrysAlis171 .NET)
        (compiled Aug 13 2014,18:06:01)
;
_computing_structure_refinement 'SHELXL-2014/7 (Sheldrick, 2014)'
_diffrn_ambient_temperature 293(2)
_diffrn_detector 'CCD plate'
_diffrn_detector_area_resol_mean 16.0302
_diffrn_detector_type Sapphire3
_diffrn_measured_fraction_theta_full 0.997
_diffrn_measured_fraction_theta_max 0.997
_diffrn_measurement_device 'four-circle diffractometer'
_diffrn_measurement_device_type 'Xcalibur, Sapphire3, Gemini'
_diffrn_measurement_method '\w scans'
_diffrn_orient_matrix_UB_11 0.0257625
_diffrn_orient_matrix_UB_12 0.0703347
_diffrn_orient_matrix_UB_13 0.0468555
_diffrn_orient_matrix_UB_21 -0.0713079
_diffrn_orient_matrix_UB_22 0.0148152
_diffrn_orient_matrix_UB_23 -0.0202629
_diffrn_orient_matrix_UB_31 -0.0557222
_diffrn_orient_matrix_UB_32 -0.0594923
_diffrn_orient_matrix_UB_33 0.0223514
_diffrn_radiation_monochromator graphite
_diffrn_radiation_probe x-ray
_diffrn_radiation_type MoK\a
_diffrn_radiation_wavelength 0.71073
_diffrn_reflns_av_R_equivalents 0.0249
_diffrn_reflns_av_unetI/netI 0.0351
_diffrn_reflns_Laue_measured_fraction_full 0.997
_diffrn_reflns_Laue_measured_fraction_max 0.997
_diffrn_reflns_limit_h_max 12
_diffrn_reflns_limit_h_min -12
_diffrn_reflns_limit_k_max 12
_diffrn_reflns_limit_k_min -12
_diffrn_reflns_limit_l_max 19
_diffrn_reflns_limit_l_min -19
_diffrn_reflns_number 17516
_diffrn_reflns_point_group_measured_fraction_full 0.997
_diffrn_reflns_point_group_measured_fraction_max 0.997
_diffrn_reflns_theta_full 25.242
_diffrn_reflns_theta_max 30.506
_diffrn_reflns_theta_min 3.455
_diffrn_source 'Enhance (Mo) X-ray Source'
_exptl_absorpt_coefficient_mu 0.225
_exptl_absorpt_correction_T_max 0.985
_exptl_absorpt_correction_T_min 0.968
_exptl_absorpt_correction_type analytical
_exptl_absorpt_process_details
;
        CrysAlisPro, Agilent Technologies,
        Version 1.171.37.35 (release 13-08-2014 CrysAlis171 .NET)
        (compiled Aug 13 2014,18:06:01)
Analytical numeric absorption correction using a multifaceted crystal
                        model based on expressions derived by R.C. Clark & J.S.
        (Clark, R. C. & Reid, J. S. (1995). Acta Cryst. A51, 887-897)
        Empirical absorption correction using spherical harmonics,
 implemented in SCALE3 ABSPACK scaling algorithm.
;
_exptl_crystal_density_diffrn 1.401
_exptl_crystal_description prism
_exptl_crystal_F_000 388
_exptl_crystal_size_max 0.2304
_exptl_crystal_size_mid 0.1349
_exptl_crystal_size_min 0.0942
_refine_diff_density_max 0.522
_refine_diff_density_min -0.372
_refine_diff_density_rms 0.044
_refine_ls_extinction_method none
_refine_ls_goodness_of_fit_ref 1.038
_refine_ls_hydrogen_treatment refall
_refine_ls_matrix_type full
_refine_ls_number_parameters 296
_refine_ls_number_reflns 5361
_refine_ls_number_restraints 6
_refine_ls_restrained_S_all 1.038
_refine_ls_R_factor_all 0.0606
_refine_ls_R_factor_gt 0.0454
_refine_ls_shift/su_max 0
_refine_ls_shift/su_mean 0
_refine_ls_structure_factor_coef Fsqd
_refine_ls_weighting_details 'w=1/[\s^2^(Fo^2^)+(0.0582P)^2^+0.1932P] where P=(Fo^2^+2Fc^2^)/3'
_refine_ls_weighting_scheme calc
_refine_ls_wR_factor_gt 0.1157
_refine_ls_wR_factor_ref 0.1257
_reflns_Friedel_coverage 0
_reflns_number_gt 4197
_reflns_number_total 5361
_reflns_threshold_expression 'I > 2\s(I)'
_cod_data_source_file tmpc1szkg3b
_cod_data_source_block 499pr40
_cod_database_code 4038954

loop_
_symmetry_equiv_pos_as_xyz
'x, y, z'
'-x, -y, -z'

loop_
_atom_site_label
_atom_site_type_symbol
_atom_site_fract_x
_atom_site_fract_y
_atom_site_fract_z
_atom_site_U_iso_or_equiv
_atom_site_adp_type
_atom_site_occupancy
_atom_site_site_symmetry_order
_atom_site_calc_flag
_atom_site_refinement_flags_posn
_atom_site_refinement_flags_adp
_atom_site_refinement_flags_occupancy
_atom_site_disorder_assembly
_atom_site_disorder_group
C1 C 0.89674(19) 0.14117(18) 0.07470(12) 0.0351(3) Uani 1 1 d . . . . .
C2 C 1.0777(2) 0.2074(2) 0.11501(13) 0.0433(3) Uani 1 1 d . . . . .
C3 C 1.1928(2) 0.3065(2) 0.06617(14) 0.0458(4) Uani 1 1 d . . . . .
C4 C 1.1308(2) 0.3421(2) -0.02101(13) 0.0410(3) Uani 1 1 d . . . . .
C5 C 0.9484(2) 0.2722(2) -0.06044(15) 0.0485(4) Uani 1 1 d . . . . .
C6 C 0.8306(2) 0.1714(2) -0.01372(14) 0.0450(4) Uani 1 1 d . . . . .
C7 C 1.2583(3) 0.4524(3) -0.07186(19) 0.0577(5) Uani 1 1 d . . . . .
C8 C 0.69986(19) 0.17696(18) 0.21405(12) 0.0346(3) Uani 1 1 d . . . . .
C9 C 0.80958(19) 0.28198(19) 0.32481(12) 0.0366(3) Uani 1 1 d . . . . .
C10 C 0.62129(18) 0.14334(18) 0.30526(11) 0.0335(3) Uani 1 1 d . . . . .
C11 C 0.5948(2) -0.0160(2) 0.33870(12) 0.0390(3) Uani 1 1 d . . . . .
C12 C 0.4013(5) -0.3131(3) 0.3091(3) 0.0829(8) Uani 1 1 d . . . . .
C13 C 0.48822(19) 0.2109(2) 0.31937(12) 0.0369(3) Uani 1 1 d . . . . .
C14 C 0.2839(3) 0.2228(4) 0.4157(2) 0.0601(5) Uani 1 1 d . . . . .
C15 C 0.8612(2) 0.4730(2) 0.37273(13) 0.0418(3) Uani 1 1 d . . . . .
C16 C 1.0019(4) 0.7567(3) 0.3580(2) 0.0795(8) Uani 1 1 d D . . . .
O1 O 0.58792(15) -0.11117(15) 0.06027(10) 0.0532(3) Uani 1 1 d . . . . .
O2 O 0.84097(17) -0.03263(16) 0.20899(10) 0.0500(3) Uani 1 1 d . . . . .
O3 O 0.44336(17) -0.15440(15) 0.28010(10) 0.0523(3) Uani 1 1 d . . . . .
O4 O 0.69564(19) -0.01537(18) 0.40893(11) 0.0621(4) Uani 1 1 d . . . . .
O5 O 0.40577(17) 0.15604(16) 0.38869(10) 0.0494(3) Uani 1 1 d . . . . .
O6 O 0.46768(19) 0.3080(2) 0.27644(12) 0.0618(4) Uani 1 1 d . . . . .
O7 O 0.8357(2) 0.53041(18) 0.45461(13) 0.0724(4) Uani 1 1 d . . . . .
O8 O 0.9446(2) 0.56810(15) 0.31763(10) 0.0591(4) Uani 1 1 d . . . . .
S1 S 0.74945(5) 0.01948(5) 0.13748(3) 0.03794(11) Uani 1 1 d . . . . .
H1 H 1.122(3) 0.183(3) 0.1762(16) 0.056(5) Uiso 1 1 d . . . . .
H2 H 1.314(3) 0.353(3) 0.0955(15) 0.053(5) Uiso 1 1 d . . . . .
H3 H 0.900(3) 0.294(3) -0.1216(18) 0.067(6) Uiso 1 1 d . . . . .
H4 H 0.705(3) 0.129(3) -0.0446(16) 0.058(6) Uiso 1 1 d . . . . .
H5 H 1.352(4) 0.559(4) -0.019(2) 0.101(9) Uiso 1 1 d . . . . .
H6 H 1.197(4) 0.494(4) -0.118(2) 0.091(8) Uiso 1 1 d . . . . .
H7 H 1.316(4) 0.395(4) -0.104(2) 0.104(10) Uiso 1 1 d . . . . .
H8 H 0.652(2) 0.230(2) 0.1724(14) 0.039(4) Uiso 1 1 d . . . . .
H9 H 0.895(2) 0.251(2) 0.3516(14) 0.043(5) Uiso 1 1 d . . . . .
H10 H 0.494(4) -0.345(4) 0.294(2) 0.099(10) Uiso 1 1 d . . . . .
H11 H 0.288(4) -0.396(4) 0.264(2) 0.099(9) Uiso 1 1 d . . . . .
H12 H 0.394(5) -0.287(5) 0.380(3) 0.135(14) Uiso 1 1 d . . . . .
H13 H 0.248(4) 0.187(4) 0.472(2) 0.100(9) Uiso 1 1 d . . . . .
H14 H 0.335(4) 0.337(4) 0.428(2) 0.095(9) Uiso 1 1 d . . . . .
H15 H 0.183(4) 0.181(4) 0.355(3) 0.108(10) Uiso 1 1 d . . . . .
H16 H 1.075(3) 0.789(4) 0.4251(15) 0.128(7) Uiso 1 1 d D . . . .
H17 H 0.903(3) 0.777(5) 0.360(2) 0.128(7) Uiso 1 1 d D . . . .
H18 H 1.064(3) 0.802(4) 0.312(2) 0.128(7) Uiso 1 1 d D . . . .

loop_
_atom_site_aniso_label
_atom_site_aniso_U_11
_atom_site_aniso_U_22
_atom_site_aniso_U_33
_atom_site_aniso_U_23
_atom_site_aniso_U_13
_atom_site_aniso_U_12
C1 0.0335(7) 0.0335(6) 0.0376(7) 0.0066(6) 0.0120(6) 0.0166(6)
C2 0.0361(7) 0.0558(9) 0.0388(8) 0.0154(7) 0.0091(6) 0.0224(7)
C3 0.0307(7) 0.0527(9) 0.0457(9) 0.0108(7) 0.0093(7) 0.0146(7)
C4 0.0442(8) 0.0349(7) 0.0433(8) 0.0093(6) 0.0171(7) 0.0178(6)
C5 0.0482(9) 0.0571(10) 0.0463(9) 0.0226(8) 0.0120(7) 0.0273(8)
C6 0.0330(7) 0.0535(9) 0.0467(9) 0.0149(7) 0.0070(7) 0.0202(7)
C7 0.0600(12) 0.0465(10) 0.0660(12) 0.0221(9) 0.0277(10) 0.0185(9)
C8 0.0367(7) 0.0333(6) 0.0403(7) 0.0141(6) 0.0167(6) 0.0189(6)
C9 0.0334(7) 0.0329(7) 0.0439(8) 0.0105(6) 0.0113(6) 0.0165(6)
C10 0.0340(7) 0.0338(6) 0.0362(7) 0.0128(6) 0.0116(6) 0.0175(6)
C11 0.0419(8) 0.0364(7) 0.0418(8) 0.0156(6) 0.0127(6) 0.0189(6)
C12 0.0842(18) 0.0369(10) 0.107(2) 0.0303(12) 0.0096(17) 0.0107(11)
C13 0.0353(7) 0.0410(7) 0.0399(7) 0.0158(6) 0.0138(6) 0.0201(6)
C14 0.0710(14) 0.0764(14) 0.0698(13) 0.0370(12) 0.0453(12) 0.0524(12)
C15 0.0374(7) 0.0360(7) 0.0476(8) 0.0077(6) 0.0107(7) 0.0163(6)
C16 0.110(2) 0.0314(9) 0.0740(14) 0.0117(9) 0.0226(14) 0.0152(11)
O1 0.0404(6) 0.0382(6) 0.0619(8) 0.0010(5) 0.0155(6) 0.0081(5)
O2 0.0624(7) 0.0468(6) 0.0605(7) 0.0250(6) 0.0269(6) 0.0359(6)
O3 0.0513(7) 0.0345(6) 0.0616(7) 0.0161(5) 0.0070(6) 0.0133(5)
O4 0.0642(8) 0.0553(7) 0.0619(8) 0.0318(7) -0.0007(7) 0.0219(7)
O5 0.0606(7) 0.0585(7) 0.0569(7) 0.0318(6) 0.0364(6) 0.0396(6)
O6 0.0702(8) 0.0885(10) 0.0774(9) 0.0563(8) 0.0434(8) 0.0602(8)
O7 0.0907(11) 0.0489(7) 0.0778(10) 0.0093(7) 0.0460(9) 0.0307(8)
O8 0.0788(9) 0.0322(6) 0.0501(7) 0.0093(5) 0.0192(7) 0.0123(6)
S1 0.03762(19) 0.03087(17) 0.0463(2) 0.00926(15) 0.01677(16) 0.01662(15)

loop_
_atom_type_symbol
_atom_type_description
_atom_type_scat_dispersion_real
_atom_type_scat_dispersion_imag
_atom_type_scat_source
C C 0.0033 0.0016 'International Tables Vol C Tables 4.2.6.8 and 6.1.1.4'
H H 0 0 'International Tables Vol C Tables 4.2.6.8 and 6.1.1.4'
O O 0.0106 0.006 'International Tables Vol C Tables 4.2.6.8 and 6.1.1.4'
S S 0.1246 0.1234 'International Tables Vol C Tables 4.2.6.8 and 6.1.1.4'

loop_
_exptl_crystal_face_index_h
_exptl_crystal_face_index_k
_exptl_crystal_face_index_l
_exptl_crystal_face_perp_dist
10 -10 1 0.053
8 -7 12 0.0643
11 1 -2 0.1059
0 -1 18 0.0561
6 7 -9 0.1086
-3 -9 -1 0.0852
-10 4 12 0.0791
-8 11 2 0.0943
-10 10 -2 0.0787
-9 3 -9 0.0257
0 0 -18 0.031
0 11 -1 0.1025
-1 11 -11 0.0792

loop_
_geom_angle_atom_site_label_1
_geom_angle_atom_site_label_2
_geom_angle_atom_site_label_3
_geom_angle
_geom_angle_site_symmetry_1
_geom_angle_site_symmetry_3
_geom_angle_publ_flag
C6 C1 C2 120.83(14) . . ?
C6 C1 S1 119.53(11) . . ?
C2 C1 S1 119.63(12) . . ?
C1 C2 C3 119.13(15) . . ?
C1 C2 H1 120.1(12) . . ?
C3 C2 H1 120.8(12) . . ?
C4 C3 C2 121.36(15) . . ?
C4 C3 H2 120.7(12) . . ?
C2 C3 H2 117.9(12) . . ?
C3 C4 C5 118.20(15) . . ?
C3 C4 C7 120.51(16) . . ?
C5 C4 C7 121.29(17) . . ?
C6 C5 C4 121.55(16) . . ?
C6 C5 H3 118.0(13) . . ?
C4 C5 H3 120.5(13) . . ?
C1 C6 C5 118.90(15) . . ?
C1 C6 H4 124.0(12) . . ?
C5 C6 H4 117.1(12) . . ?
C4 C7 H5 109.8(17) . . ?
C4 C7 H6 109.7(16) . . ?
H5 C7 H6 105(2) . . ?
C4 C7 H7 111.6(18) . . ?
H5 C7 H7 105(2) . . ?
H6 C7 H7 115(2) . . ?
C9 C8 C10 59.93(10) . . ?
C9 C8 S1 119.79(11) . . ?
C10 C8 S1 120.02(10) . . ?
C9 C8 H8 119.5(10) . . ?
C10 C8 H8 115.8(10) . . ?
S1 C8 H8 112.4(10) . . ?
C8 C9 C15 123.08(14) . . ?
C8 C9 C10 60.88(9) . . ?
C15 C9 C10 120.38(12) . . ?
C8 C9 H9 116.4(11) . . ?
C15 C9 H9 112.8(11) . . ?
C10 C9 H9 113.7(11) . . ?
C13 C10 C9 115.63(12) . . ?
C13 C10 C11 116.53(12) . . ?
C9 C10 C11 117.29(12) . . ?
C13 C10 C8 113.71(12) . . ?
C9 C10 C8 59.19(10) . . ?
C11 C10 C8 122.14(12) . . ?
O4 C11 O3 125.14(14) . . ?
O4 C11 C10 124.26(15) . . ?
O3 C11 C10 110.59(13) . . ?
O3 C12 H10 104.1(18) . . ?
O3 C12 H11 105.2(18) . . ?
H10 C12 H11 112(3) . . ?
O3 C12 H12 108(2) . . ?
H10 C12 H12 117(3) . . ?
H11 C12 H12 109(3) . . ?
O6 C13 O5 125.14(14) . . ?
O6 C13 C10 123.73(13) . . ?
O5 C13 C10 111.04(12) . . ?
O5 C14 H13 107.3(18) . . ?
O5 C14 H14 109.2(19) . . ?
H13 C14 H14 115(3) . . ?
O5 C14 H15 111.2(18) . . ?
H13 C14 H15 112(2) . . ?
H14 C14 H15 102(2) . . ?
O7 C15 O8 124.91(15) . . ?
O7 C15 C9 123.05(16) . . ?
O8 C15 C9 111.95(13) . . ?
O8 C16 H16 103(2) . . ?
O8 C16 H17 110(2) . . ?
H16 C16 H17 112.8(13) . . ?
O8 C16 H18 104(2) . . ?
H16 C16 H18 113.2(13) . . ?
H17 C16 H18 113.4(13) . . ?
C11 O3 C12 114.95(17) . . ?
C13 O5 C14 116.67(14) . . ?
C15 O8 C16 116.33(15) . . ?
O2 S1 O1 119.49(8) . . ?
O2 S1 C1 109.51(7) . . ?
O1 S1 C1 109.15(7) . . ?
O2 S1 C8 107.26(7) . . ?
O1 S1 C8 107.16(7) . . ?
C1 S1 C8 102.96(7) . . ?

loop_
_geom_bond_atom_site_label_1
_geom_bond_atom_site_label_2
_geom_bond_distance
_geom_bond_site_symmetry_2
_geom_bond_publ_flag
C1 C6 1.383(2) . ?
C1 C2 1.385(2) . ?
C1 S1 1.7560(15) . ?
C2 C3 1.385(2) . ?
C2 H1 0.97(2) . ?
C3 C4 1.383(2) . ?
C3 H2 0.93(2) . ?
C4 C5 1.390(2) . ?
C4 C7 1.505(2) . ?
C5 C6 1.384(2) . ?
C5 H3 0.97(2) . ?
C6 H4 0.98(2) . ?
C7 H5 0.97(3) . ?
C7 H6 0.99(3) . ?
C7 H7 0.93(3) . ?
C8 C9 1.497(2) . ?
C8 C10 1.5226(19) . ?
C8 S1 1.7729(14) . ?
C8 H8 0.957(18) . ?
C9 C15 1.500(2) . ?
C9 C10 1.508(2) . ?
C9 H9 0.935(19) . ?
C10 C13 1.5081(19) . ?
C10 C11 1.5127(19) . ?
C11 O4 1.1907(19) . ?
C11 O3 1.3269(19) . ?
C12 O3 1.455(2) . ?
C12 H10 0.98(3) . ?
C12 H11 0.95(3) . ?
C12 H12 0.96(4) . ?
C13 O6 1.1948(19) . ?
C13 O5 1.3181(18) . ?
C14 O5 1.449(2) . ?
C14 H13 0.93(3) . ?
C14 H14 0.88(3) . ?
C14 H15 0.98(3) . ?
C15 O7 1.201(2) . ?
C15 O8 1.311(2) . ?
C16 O8 1.460(2) . ?
C16 H16 0.935(17) . ?
C16 H17 0.936(17) . ?
C16 H18 0.932(17) . ?
O1 S1 1.4352(12) . ?
O2 S1 1.4347(13) . ?

loop_
_geom_hbond_atom_site_label_D
_geom_hbond_atom_site_label_H
_geom_hbond_atom_site_label_A
_geom_hbond_distance_DH
_geom_hbond_distance_HA
_geom_hbond_distance_DA
_geom_hbond_angle_DHA
_geom_hbond_site_symmetry_A
C6 H4 O1 0.98(2) 2.43(2) 3.353(2) 157.9(17) 2_655
C14 H13 O4 0.93(3) 2.58(3) 3.344(3) 140(2) 2_656
C16 H16 O4 0.935(17) 2.52(2) 3.376(3) 152(3) 2_766
